data_4302473
loop_
_publ_author_name
'Erwan Galardon'
'Alain Tomas'
'Mohamed Selkti'
'Pascal Roussel'
'Isabelle Artaud'

_publ_section_title
;
Synthesis, Characterization, and Reactivity of Alkyldisulfanido Zinc
Complexes
;
_journal_name_full 'Inorganic Chemistry'
_journal_page_first 5921
_journal_page_last 5927
_journal_paper_doi 10.1021/ic900238v
_journal_volume 48
_journal_year 2009
_chemical_formula_sum 'C27 H47 B N6 S Zn'
_chemical_formula_weight 563.95
_chemical_name_systematic
; 
 ? 
;
_space_group_IT_number 14
_symmetry_cell_setting monoclinic
_symmetry_space_group_name_Hall '-P 2yn'
_symmetry_space_group_name_H-M 'P 1 21/n 1'
_atom_sites_solution_hydrogens geom
_atom_sites_solution_primary direct
_atom_sites_solution_secondary difmap
_audit_creation_method SHELXL-97
_cell_angle_alpha 90.00
_cell_angle_beta 104.71(2)
_cell_angle_gamma 90.00
_cell_formula_units_Z 4
_cell_length_a 9.950(1)
_cell_length_b 16.036(1)
_cell_length_c 19.4110(1)
_cell_measurement_reflns_used 9851
_cell_measurement_temperature 173(2)
_cell_measurement_theta_max 61.63
_cell_measurement_theta_min 2.48
_cell_volume 2995.7(4)
_computing_cell_refinement 'SAINT  (Bruker, 2008)'
_computing_data_collection 'APEX2 (Bruker, 2007)'
_computing_data_reduction 'SAINT (Bruker, 2008)'
_computing_molecular_graphics ORTEP(III)
_computing_structure_refinement 'SHELXL-97 (Sheldrick, 1997)'
_computing_structure_solution 'SHELXS-97 (Sheldrick, 1990)'
_diffrn_ambient_temperature 173(2)
_diffrn_detector_area_resol_mean 7
_diffrn_measured_fraction_theta_full 0.997
_diffrn_measured_fraction_theta_max 0.997
_diffrn_measurement_device 'Bruker Smart'
_diffrn_measurement_device_type area
_diffrn_measurement_method '\f scans, and \w scans'
_diffrn_radiation_monochromator graphite
_diffrn_radiation_source 'fine-focus sealed tube'
_diffrn_radiation_type MoK\a
_diffrn_radiation_wavelength 0.71073
_diffrn_reflns_av_R_equivalents 0.0376
_diffrn_reflns_av_sigmaI/netI 0.0240
_diffrn_reflns_limit_h_max 13
_diffrn_reflns_limit_h_min -14
_diffrn_reflns_limit_k_max 23
_diffrn_reflns_limit_k_min -23
_diffrn_reflns_limit_l_max 28
_diffrn_reflns_limit_l_min -28
_diffrn_reflns_number 79888
_diffrn_reflns_theta_full 31.70
_diffrn_reflns_theta_max 31.70
_diffrn_reflns_theta_min 1.67
_diffrn_standards_interval_time 0
_diffrn_standards_number 0
_exptl_absorpt_coefficient_mu 0.915
_exptl_absorpt_correction_T_max 0.74
_exptl_absorpt_correction_T_min 0.62
_exptl_absorpt_correction_type multi-scan
_exptl_absorpt_process_details 'SADABS 2008/1, Siemmens, 2008'
_exptl_crystal_colour colourless
_exptl_crystal_density_diffrn 1.250
_exptl_crystal_density_method 'not measured'
_exptl_crystal_description parallelipiped
_exptl_crystal_F_000 1208
_exptl_crystal_size_max 0.54
_exptl_crystal_size_mid 0.25
_exptl_crystal_size_min 0.12
_refine_diff_density_max 0.454
_refine_diff_density_min -0.508
_refine_diff_density_rms 0.058
_refine_ls_extinction_method none
_refine_ls_goodness_of_fit_ref 1.033
_refine_ls_hydrogen_treatment mixed
_refine_ls_matrix_type full
_refine_ls_number_parameters 353
_refine_ls_number_reflns 10131
_refine_ls_number_restraints 5
_refine_ls_restrained_S_all 1.033
_refine_ls_R_factor_all 0.0420
_refine_ls_R_factor_gt 0.0288
_refine_ls_shift/su_max 0.003
_refine_ls_shift/su_mean 0.000
_refine_ls_structure_factor_coef Fsqd
_refine_ls_weighting_details 'calc w=1/[\s^2^(Fo^2^)+(0.0357P)^2^+1.0365P] where P=(Fo^2^+2Fc^2^)/3'
_refine_ls_weighting_scheme calc
_refine_ls_wR_factor_gt 0.0699
_refine_ls_wR_factor_ref 0.0758
_reflns_number_gt 8241
_reflns_number_total 10131
_reflns_threshold_expression >2sigma(I)
_cod_data_source_file ic900238v_si_002_5.cif
_cod_data_source_block erw
_cod_original_sg_symbol_H-M 'P 21/n'
_cod_database_code 4302473

loop_
_symmetry_equiv_pos_as_xyz
'x, y, z'
'-x+1/2, y+1/2, -z+1/2'
'-x, -y, -z'
'x-1/2, -y-1/2, z-1/2'

loop_
_atom_site_label
_atom_site_type_symbol
_atom_site_fract_x
_atom_site_fract_y
_atom_site_fract_z
_atom_site_U_iso_or_equiv
_atom_site_adp_type
_atom_site_occupancy
_atom_site_symmetry_multiplicity
_atom_site_calc_flag
_atom_site_refinement_flags
_atom_site_disorder_assembly
_atom_site_disorder_group
Zn1 Zn 0.321343(13) 0.744292(8) 0.223776(7) 0.01263(4) Uani 1 1 d . . .
S1 S 0.54574(3) 0.73518(2) 0.225350(19) 0.02506(7) Uani 1 1 d D . .
H1 H 0.5740(16) 0.7979(9) 0.2488(8) 0.030 Uiso 1 1 d D . .
B1 B 0.01639(12) 0.75518(7) 0.22253(6) 0.0125(2) Uani 1 1 d D . .
H28 H -0.0928(13) 0.7613(8) 0.2232(8) 0.015 Uiso 1 1 d D . .
N1 N 0.19524(9) 0.84109(6) 0.18163(5) 0.01375(17) Uani 1 1 d . . .
N2 N 0.24959(9) 0.74166(6) 0.31327(5) 0.01332(17) Uani 1 1 d . . .
N3 N 0.17493(9) 0.66040(6) 0.17495(5) 0.01379(17) Uani 1 1 d . . .
N4 N 0.06253(9) 0.83590(6) 0.19058(5) 0.01309(17) Uani 1 1 d . . .
N5 N 0.10704(9) 0.74386(5) 0.30047(5) 0.01260(16) Uani 1 1 d . . .
N6 N 0.04134(9) 0.67808(6) 0.17851(5) 0.01289(17) Uani 1 1 d . . .
C1 C 0.20923(11) 0.91612(7) 0.15460(6) 0.0155(2) Uani 1 1 d . . .
C2 C 0.08545(12) 0.96103(7) 0.14599(6) 0.0182(2) Uani 1 1 d D . .
H2 H 0.0666(15) 1.0172(8) 0.1288(8) 0.022 Uiso 1 1 d D . .
C3 C -0.00495(11) 0.90899(7) 0.16942(6) 0.01425(19) Uani 1 1 d . . .
C4 C -0.15173(11) 0.92713(7) 0.17252(6) 0.0171(2) Uani 1 1 d . . .
H4 H -0.1652 0.9041 0.2182 0.020 Uiso 1 1 calc R . .
C5 C -0.25808(13) 0.88629(9) 0.11076(7) 0.0279(3) Uani 1 1 d . . .
H5A H -0.2465 0.9083 0.0655 0.034 Uiso 1 1 calc R . .
H5B H -0.3521 0.8987 0.1149 0.034 Uiso 1 1 calc R . .
H5C H -0.2437 0.8258 0.1123 0.034 Uiso 1 1 calc R . .
C6 C -0.17490(15) 1.02155(8) 0.17226(9) 0.0319(3) Uani 1 1 d . . .
H6A H -0.1059 1.0469 0.2119 0.038 Uiso 1 1 calc R . .
H6B H -0.2684 1.0331 0.1776 0.038 Uiso 1 1 calc R . .
H6C H -0.1652 1.0450 0.1271 0.038 Uiso 1 1 calc R . .
C7 C 0.34384(12) 0.94338(7) 0.13984(7) 0.0191(2) Uani 1 1 d . . .
H7 H 0.4081 0.8944 0.1465 0.023 Uiso 1 1 calc R . .
C8 C 0.41079(15) 1.01137(11) 0.19253(8) 0.0351(3) Uani 1 1 d . . .
H8A H 0.3478 1.0592 0.1875 0.042 Uiso 1 1 calc R . .
H8B H 0.4984 1.0290 0.1827 0.042 Uiso 1 1 calc R . .
H8C H 0.4292 0.9895 0.2412 0.042 Uiso 1 1 calc R . .
C9 C 0.32150(15) 0.97513(9) 0.06346(7) 0.0267(3) Uani 1 1 d . . .
H9A H 0.2745 0.9321 0.0301 0.032 Uiso 1 1 calc R . .
H9B H 0.4116 0.9881 0.0542 0.032 Uiso 1 1 calc R . .
H9C H 0.2641 1.0256 0.0571 0.032 Uiso 1 1 calc R . .
C10 C 0.30079(11) 0.72589(7) 0.38280(6) 0.01476(19) Uani 1 1 d . . .
C11 C 0.19124(12) 0.71723(7) 0.41529(6) 0.0161(2) Uani 1 1 d D . .
H11 H 0.1972(15) 0.7045(10) 0.4626(7) 0.019 Uiso 1 1 d D . .
C12 C 0.06998(11) 0.72924(7) 0.36188(6) 0.01365(19) Uani 1 1 d . . .
C13 C 0.45551(12) 0.72382(8) 0.41529(6) 0.0176(2) Uani 1 1 d . . .
H13 H 0.5001 0.6946 0.3813 0.021 Uiso 1 1 calc R . .
C14 C 0.49205(13) 0.67620(9) 0.48573(7) 0.0276(3) Uani 1 1 d . . .
H14A H 0.4506 0.7044 0.5201 0.033 Uiso 1 1 calc R . .
H14B H 0.5932 0.6744 0.5043 0.033 Uiso 1 1 calc R . .
H14C H 0.4557 0.6192 0.4779 0.033 Uiso 1 1 calc R . .
C15 C 0.51330(13) 0.81271(8) 0.42609(8) 0.0258(3) Uani 1 1 d . . .
H15A H 0.4930 0.8417 0.3801 0.031 Uiso 1 1 calc R . .
H15B H 0.6141 0.8106 0.4463 0.031 Uiso 1 1 calc R . .
H15C H 0.4698 0.8427 0.4588 0.031 Uiso 1 1 calc R . .
C16 C -0.07796(11) 0.72973(7) 0.36739(6) 0.0153(2) Uani 1 1 d . . .
H16 H -0.1370 0.7017 0.3242 0.018 Uiso 1 1 calc R . .
C17 C -0.09308(13) 0.68230(8) 0.43330(7) 0.0218(2) Uani 1 1 d . . .
H17A H -0.0592 0.6251 0.4318 0.026 Uiso 1 1 calc R . .
H17B H -0.1911 0.6811 0.4341 0.026 Uiso 1 1 calc R . .
H17C H -0.0386 0.7103 0.4762 0.026 Uiso 1 1 calc R . .
C18 C -0.12987(13) 0.81958(7) 0.36961(7) 0.0204(2) Uani 1 1 d . . .
H18A H -0.0773 0.8468 0.4134 0.025 Uiso 1 1 calc R . .
H18B H -0.2288 0.8189 0.3687 0.025 Uiso 1 1 calc R . .
H18C H -0.1167 0.8503 0.3282 0.025 Uiso 1 1 calc R . .
C19 C -0.04490(11) 0.61674(7) 0.14464(6) 0.01430(19) Uani 1 1 d . . .
C20 C 0.03465(12) 0.55986(7) 0.11819(6) 0.0175(2) Uani 1 1 d D . .
H20 H 0.0012(15) 0.5118(8) 0.0934(8) 0.021 Uiso 1 1 d D . .
C21 C 0.17160(11) 0.58936(7) 0.13889(6) 0.01482(19) Uani 1 1 d . . .
C22 C -0.19828(11) 0.61485(7) 0.13931(6) 0.0170(2) Uani 1 1 d . . .
H22 H -0.2174 0.6519 0.1772 0.020 Uiso 1 1 calc R . .
C23 C -0.27999(14) 0.64757(9) 0.06692(8) 0.0288(3) Uani 1 1 d . . .
H23A H -0.2451 0.7029 0.0587 0.035 Uiso 1 1 calc R . .
H23B H -0.3786 0.6515 0.0662 0.035 Uiso 1 1 calc R . .
H23C H -0.2686 0.6093 0.0294 0.035 Uiso 1 1 calc R . .
C24 C -0.24695(13) 0.52643(8) 0.15083(8) 0.0259(3) Uani 1 1 d . . .
H24A H -0.2337 0.4900 0.1126 0.031 Uiso 1 1 calc R . .
H24B H -0.3456 0.5276 0.1504 0.031 Uiso 1 1 calc R . .
H24C H -0.1927 0.5052 0.1968 0.031 Uiso 1 1 calc R . .
C25 C 0.30298(12) 0.55213(7) 0.12738(6) 0.0174(2) Uani 1 1 d . . .
H25 H 0.3831 0.5789 0.1620 0.021 Uiso 1 1 calc R . .
C26 C 0.30985(15) 0.45862(8) 0.14234(8) 0.0307(3) Uani 1 1 d . . .
H26A H 0.3001 0.4486 0.1906 0.037 Uiso 1 1 calc R . .
H26B H 0.3994 0.4368 0.1382 0.037 Uiso 1 1 calc R . .
H26C H 0.2344 0.4305 0.1078 0.037 Uiso 1 1 calc R . .
C27 C 0.31715(15) 0.57098(10) 0.05269(8) 0.0308(3) Uani 1 1 d . . .
H27A H 0.2363 0.5488 0.0175 0.037 Uiso 1 1 calc R . .
H27B H 0.4019 0.5448 0.0459 0.037 Uiso 1 1 calc R . .
H27C H 0.3224 0.6314 0.0465 0.037 Uiso 1 1 calc R . .

loop_
_atom_site_aniso_label
_atom_site_aniso_U_11
_atom_site_aniso_U_22
_atom_site_aniso_U_33
_atom_site_aniso_U_23
_atom_site_aniso_U_13
_atom_site_aniso_U_12
Zn1 0.01018(6) 0.01326(6) 0.01463(6) 0.00001(4) 0.00350(4) 0.00038(4)
S1 0.01263(12) 0.02947(17) 0.03469(18) 0.00314(13) 0.00897(12) 0.00229(11)
B1 0.0115(5) 0.0123(5) 0.0138(5) -0.0001(4) 0.0033(4) -0.0003(4)
N1 0.0107(4) 0.0145(4) 0.0168(4) 0.0005(3) 0.0050(3) 0.0001(3)
N2 0.0098(4) 0.0157(4) 0.0142(4) -0.0006(3) 0.0025(3) 0.0006(3)
N3 0.0111(4) 0.0143(4) 0.0160(4) -0.0016(3) 0.0037(3) 0.0011(3)
N4 0.0105(4) 0.0138(4) 0.0153(4) 0.0003(3) 0.0038(3) 0.0006(3)
N5 0.0100(4) 0.0137(4) 0.0142(4) -0.0001(3) 0.0031(3) 0.0002(3)
N6 0.0110(4) 0.0135(4) 0.0144(4) -0.0007(3) 0.0035(3) 0.0000(3)
C1 0.0150(5) 0.0149(5) 0.0172(5) 0.0016(4) 0.0052(4) -0.0001(4)
C2 0.0183(5) 0.0139(5) 0.0228(6) 0.0044(4) 0.0060(4) 0.0024(4)
C3 0.0147(5) 0.0136(5) 0.0143(5) 0.0008(4) 0.0035(4) 0.0017(4)
C4 0.0144(5) 0.0184(5) 0.0192(5) 0.0028(4) 0.0057(4) 0.0040(4)
C5 0.0170(6) 0.0385(8) 0.0262(7) 0.0006(5) 0.0016(5) 0.0013(5)
C6 0.0246(6) 0.0209(6) 0.0538(9) 0.0030(6) 0.0167(6) 0.0083(5)
C7 0.0165(5) 0.0168(5) 0.0257(6) 0.0050(4) 0.0087(4) 0.0007(4)
C8 0.0266(7) 0.0559(10) 0.0235(7) -0.0070(6) 0.0075(5) -0.0209(6)
C9 0.0294(7) 0.0325(7) 0.0212(6) -0.0019(5) 0.0115(5) -0.0090(5)
C10 0.0138(5) 0.0147(5) 0.0150(5) -0.0006(4) 0.0023(4) 0.0007(4)
C11 0.0165(5) 0.0179(5) 0.0135(5) 0.0001(4) 0.0029(4) 0.0003(4)
C12 0.0143(5) 0.0125(5) 0.0146(5) -0.0012(3) 0.0046(4) -0.0008(3)
C13 0.0129(5) 0.0231(5) 0.0158(5) -0.0004(4) 0.0016(4) 0.0019(4)
C14 0.0189(6) 0.0393(8) 0.0217(6) 0.0075(5) -0.0005(5) 0.0048(5)
C15 0.0169(5) 0.0280(6) 0.0305(7) -0.0038(5) 0.0021(5) -0.0046(5)
C16 0.0136(5) 0.0170(5) 0.0162(5) -0.0003(4) 0.0053(4) -0.0016(4)
C17 0.0212(6) 0.0231(6) 0.0239(6) 0.0044(4) 0.0107(5) -0.0015(4)
C18 0.0194(5) 0.0191(5) 0.0250(6) 0.0005(4) 0.0099(5) 0.0031(4)
C19 0.0143(5) 0.0141(5) 0.0137(5) 0.0001(4) 0.0019(4) -0.0013(4)
C20 0.0169(5) 0.0153(5) 0.0199(5) -0.0049(4) 0.0038(4) -0.0015(4)
C21 0.0154(5) 0.0141(5) 0.0148(5) -0.0003(4) 0.0036(4) 0.0014(4)
C22 0.0136(5) 0.0175(5) 0.0196(5) -0.0033(4) 0.0035(4) -0.0028(4)
C23 0.0195(6) 0.0299(7) 0.0330(7) 0.0099(5) -0.0007(5) 0.0001(5)
C24 0.0202(6) 0.0258(6) 0.0308(7) 0.0054(5) 0.0047(5) -0.0072(5)
C25 0.0152(5) 0.0174(5) 0.0194(5) -0.0036(4) 0.0039(4) 0.0022(4)
C26 0.0307(7) 0.0208(6) 0.0439(8) 0.0037(5) 0.0157(6) 0.0094(5)
C27 0.0268(7) 0.0408(8) 0.0284(7) 0.0051(6) 0.0135(5) 0.0097(6)

loop_
_atom_type_symbol
_atom_type_description
_atom_type_scat_dispersion_real
_atom_type_scat_dispersion_imag
_atom_type_scat_source
C C 0.0033 0.0016 'International Tables Vol C Tables 4.2.6.8 and 6.1.1.4'
H H 0.0000 0.0000 'International Tables Vol C Tables 4.2.6.8 and 6.1.1.4'
B B 0.0013 0.0007 'International Tables Vol C Tables 4.2.6.8 and 6.1.1.4'
N N 0.0061 0.0033 'International Tables Vol C Tables 4.2.6.8 and 6.1.1.4'
S S 0.1246 0.1234 'International Tables Vol C Tables 4.2.6.8 and 6.1.1.4'
Zn Zn 0.2839 1.4301 'International Tables Vol C Tables 4.2.6.8 and 6.1.1.4'

loop_
_geom_angle_atom_site_label_1
_geom_angle_atom_site_label_2
_geom_angle_atom_site_label_3
_geom_angle
_geom_angle_site_symmetry_1
_geom_angle_site_symmetry_3
_geom_angle_publ_flag
N3 Zn1 N1 91.24(4) . . ?
N3 Zn1 N2 91.09(4) . . ?
N1 Zn1 N2 92.57(4) . . ?
N3 Zn1 S1 124.04(3) . . ?
N1 Zn1 S1 124.69(3) . . ?
N2 Zn1 S1 123.56(3) . . ?
Zn1 S1 H1 95.4(8) . . ?
N4 B1 N6 109.73(9) . . ?
N4 B1 N5 109.07(8) . . ?
N6 B1 N5 107.79(8) . . ?
N4 B1 H28 109.0(7) . . ?
N6 B1 H28 112.0(7) . . ?
N5 B1 H28 109.2(8) . . ?
C1 N1 N4 107.66(9) . . ?
C1 N1 Zn1 137.03(8) . . ?
N4 N1 Zn1 114.62(7) . . ?
C10 N2 N5 107.29(9) . . ?
C10 N2 Zn1 137.40(8) . . ?
N5 N2 Zn1 114.40(7) . . ?
C21 N3 N6 107.84(9) . . ?
C21 N3 Zn1 136.89(8) . . ?
N6 N3 Zn1 115.27(7) . . ?
C3 N4 N1 108.97(9) . . ?
C3 N4 B1 131.64(9) . . ?
N1 N4 B1 119.38(8) . . ?
C12 N5 N2 109.57(9) . . ?
C12 N5 B1 130.75(9) . . ?
N2 N5 B1 119.51(9) . . ?
C19 N6 N3 108.98(9) . . ?
C19 N6 B1 132.08(9) . . ?
N3 N6 B1 118.74(8) . . ?
N1 C1 C2 109.54(10) . . ?
N1 C1 C7 121.60(10) . . ?
C2 C1 C7 128.83(10) . . ?
C3 C2 C1 106.01(10) . . ?
C3 C2 H2 126.3(9) . . ?
C1 C2 H2 127.7(9) . . ?
N4 C3 C2 107.82(10) . . ?
N4 C3 C4 124.30(10) . . ?
C2 C3 C4 127.88(10) . . ?
C3 C4 C5 111.77(10) . . ?
C3 C4 C6 109.74(10) . . ?
C5 C4 C6 110.30(11) . . ?
C3 C4 H4 108.3 . . ?
C5 C4 H4 108.3 . . ?
C6 C4 H4 108.3 . . ?
C4 C5 H5A 109.5 . . ?
C4 C5 H5B 109.5 . . ?
H5A C5 H5B 109.5 . . ?
C4 C5 H5C 109.5 . . ?
H5A C5 H5C 109.5 . . ?
H5B C5 H5C 109.5 . . ?
C4 C6 H6A 109.5 . . ?
C4 C6 H6B 109.5 . . ?
H6A C6 H6B 109.5 . . ?
C4 C6 H6C 109.5 . . ?
H6A C6 H6C 109.5 . . ?
H6B C6 H6C 109.5 . . ?
C1 C7 C8 109.76(10) . . ?
C1 C7 C9 111.35(10) . . ?
C8 C7 C9 110.05(11) . . ?
C1 C7 H7 108.5 . . ?
C8 C7 H7 108.5 . . ?
C9 C7 H7 108.5 . . ?
C7 C8 H8A 109.5 . . ?
C7 C8 H8B 109.5 . . ?
H8A C8 H8B 109.5 . . ?
C7 C8 H8C 109.5 . . ?
H8A C8 H8C 109.5 . . ?
H8B C8 H8C 109.5 . . ?
C7 C9 H9A 109.5 . . ?
C7 C9 H9B 109.5 . . ?
H9A C9 H9B 109.5 . . ?
C7 C9 H9C 109.5 . . ?
H9A C9 H9C 109.5 . . ?
H9B C9 H9C 109.5 . . ?
N2 C10 C11 109.42(10) . . ?
N2 C10 C13 120.78(10) . . ?
C11 C10 C13 129.73(10) . . ?
C12 C11 C10 106.17(10) . . ?
C12 C11 H11 126.4(9) . . ?
C10 C11 H11 127.4(9) . . ?
N5 C12 C11 107.55(10) . . ?
N5 C12 C16 123.51(10) . . ?
C11 C12 C16 128.91(10) . . ?
C10 C13 C14 111.77(10) . . ?
C10 C13 C15 110.16(10) . . ?
C14 C13 C15 110.31(11) . . ?
C10 C13 H13 108.2 . . ?
C14 C13 H13 108.2 . . ?
C15 C13 H13 108.2 . . ?
C13 C14 H14A 109.5 . . ?
C13 C14 H14B 109.5 . . ?
H14A C14 H14B 109.5 . . ?
C13 C14 H14C 109.5 . . ?
H14A C14 H14C 109.5 . . ?
H14B C14 H14C 109.5 . . ?
C13 C15 H15A 109.5 . . ?
C13 C15 H15B 109.5 . . ?
H15A C15 H15B 109.5 . . ?
C13 C15 H15C 109.5 . . ?
H15A C15 H15C 109.5 . . ?
H15B C15 H15C 109.5 . . ?
C12 C16 C17 111.31(10) . . ?
C12 C16 C18 110.46(9) . . ?
C17 C16 C18 109.77(10) . . ?
C12 C16 H16 108.4 . . ?
C17 C16 H16 108.4 . . ?
C18 C16 H16 108.4 . . ?
C16 C17 H17A 109.5 . . ?
C16 C17 H17B 109.5 . . ?
H17A C17 H17B 109.5 . . ?
C16 C17 H17C 109.5 . . ?
H17A C17 H17C 109.5 . . ?
H17B C17 H17C 109.5 . . ?
C16 C18 H18A 109.5 . . ?
C16 C18 H18B 109.5 . . ?
H18A C18 H18B 109.5 . . ?
C16 C18 H18C 109.5 . . ?
H18A C18 H18C 109.5 . . ?
H18B C18 H18C 109.5 . . ?
N6 C19 C20 107.75(9) . . ?
N6 C19 C22 123.55(10) . . ?
C20 C19 C22 128.70(10) . . ?
C19 C20 C21 106.04(10) . . ?
C19 C20 H20 125.2(9) . . ?
C21 C20 H20 128.7(9) . . ?
N3 C21 C20 109.38(10) . . ?
N3 C21 C25 120.69(10) . . ?
C20 C21 C25 129.92(10) . . ?
C19 C22 C23 110.51(10) . . ?
C19 C22 C24 111.18(10) . . ?
C23 C22 C24 109.76(10) . . ?
C19 C22 H22 108.4 . . ?
C23 C22 H22 108.4 . . ?
C24 C22 H22 108.4 . . ?
C22 C23 H23A 109.5 . . ?
C22 C23 H23B 109.5 . . ?
H23A C23 H23B 109.5 . . ?
C22 C23 H23C 109.5 . . ?
H23A C23 H23C 109.5 . . ?
H23B C23 H23C 109.5 . . ?
C22 C24 H24A 109.5 . . ?
C22 C24 H24B 109.5 . . ?
H24A C24 H24B 109.5 . . ?
C22 C24 H24C 109.5 . . ?
H24A C24 H24C 109.5 . . ?
H24B C24 H24C 109.5 . . ?
C21 C25 C27 110.90(10) . . ?
C21 C25 C26 111.12(10) . . ?
C27 C25 C26 111.47(11) . . ?
C21 C25 H25 107.7 . . ?
C27 C25 H25 107.7 . . ?
C26 C25 H25 107.7 . . ?
C25 C26 H26A 109.5 . . ?
C25 C26 H26B 109.5 . . ?
H26A C26 H26B 109.5 . . ?
C25 C26 H26C 109.5 . . ?
H26A C26 H26C 109.5 . . ?
H26B C26 H26C 109.5 . . ?
C25 C27 H27A 109.5 . . ?
C25 C27 H27B 109.5 . . ?
H27A C27 H27B 109.5 . . ?
C25 C27 H27C 109.5 . . ?
H27A C27 H27C 109.5 . . ?
H27B C27 H27C 109.5 . . ?

loop_
_geom_bond_atom_site_label_1
_geom_bond_atom_site_label_2
_geom_bond_distance
_geom_bond_site_symmetry_2
_geom_bond_publ_flag
Zn1 N3 2.0320(10) . ?
Zn1 N1 2.0327(9) . ?
Zn1 N2 2.0394(10) . ?
Zn1 S1 2.2300(4) . ?
S1 H1 1.110(13) . ?
B1 N4 1.5541(15) . ?
B1 N6 1.5582(15) . ?
B1 N5 1.5629(15) . ?
B1 H28 1.094(12) . ?
N1 C1 1.3340(14) . ?
N1 N4 1.3774(12) . ?
N2 C10 1.3401(14) . ?
N2 N5 1.3769(13) . ?
N3 C21 1.3331(14) . ?
N3 N6 1.3779(12) . ?
N4 C3 1.3614(14) . ?
N5 C12 1.3547(14) . ?
N6 C19 1.3601(13) . ?
C1 C2 1.3996(16) . ?
C1 C7 1.5039(16) . ?
C2 C3 1.3857(16) . ?
C2 H2 0.962(12) . ?
C3 C4 1.5053(15) . ?
C4 C5 1.5304(18) . ?
C4 C6 1.5314(17) . ?
C4 H4 1.0000 . ?
C5 H5A 0.9800 . ?
C5 H5B 0.9800 . ?
C5 H5C 0.9800 . ?
C6 H6A 0.9800 . ?
C6 H6B 0.9800 . ?
C6 H6C 0.9800 . ?
C7 C8 1.5272(19) . ?
C7 C9 1.5295(18) . ?
C7 H7 1.0000 . ?
C8 H8A 0.9800 . ?
C8 H8B 0.9800 . ?
C8 H8C 0.9800 . ?
C9 H9A 0.9800 . ?
C9 H9B 0.9800 . ?
C9 H9C 0.9800 . ?
C10 C11 1.3978(16) . ?
C10 C13 1.5085(16) . ?
C11 C12 1.3900(16) . ?
C11 H11 0.928(12) . ?
C12 C16 1.5027(15) . ?
C13 C14 1.5272(17) . ?
C13 C15 1.5314(18) . ?
C13 H13 1.0000 . ?
C14 H14A 0.9800 . ?
C14 H14B 0.9800 . ?
C14 H14C 0.9800 . ?
C15 H15A 0.9800 . ?
C15 H15B 0.9800 . ?
C15 H15C 0.9800 . ?
C16 C17 1.5283(16) . ?
C16 C18 1.5350(16) . ?
C16 H16 1.0000 . ?
C17 H17A 0.9800 . ?
C17 H17B 0.9800 . ?
C17 H17C 0.9800 . ?
C18 H18A 0.9800 . ?
C18 H18B 0.9800 . ?
C18 H18C 0.9800 . ?
C19 C20 1.3886(16) . ?
C19 C22 1.5035(15) . ?
C20 C21 1.4014(16) . ?
C20 H20 0.924(12) . ?
C21 C25 1.5045(15) . ?
C22 C23 1.5266(17) . ?
C22 C24 1.5329(17) . ?
C22 H22 1.0000 . ?
C23 H23A 0.9800 . ?
C23 H23B 0.9800 . ?
C23 H23C 0.9800 . ?
C24 H24A 0.9800 . ?
C24 H24B 0.9800 . ?
C24 H24C 0.9800 . ?
C25 C27 1.5222(18) . ?
C25 C26 1.5256(17) . ?
C25 H25 1.0000 . ?
C26 H26A 0.9800 . ?
C26 H26B 0.9800 . ?
C26 H26C 0.9800 . ?
C27 H27A 0.9800 . ?
C27 H27B 0.9800 . ?
C27 H27C 0.9800 . ?

loop_
_geom_torsion_atom_site_label_1
_geom_torsion_atom_site_label_2
_geom_torsion_atom_site_label_3
_geom_torsion_atom_site_label_4
_geom_torsion
_geom_torsion_site_symmetry_1
_geom_torsion_site_symmetry_2
_geom_torsion_site_symmetry_3
_geom_torsion_site_symmetry_4
_geom_torsion_publ_flag
N3 Zn1 N1 C1 -141.30(12) . . . . ?
N2 Zn1 N1 C1 127.55(12) . . . . ?
S1 Zn1 N1 C1 -7.21(13) . . . . ?
N3 Zn1 N1 N4 49.78(8) . . . . ?
N2 Zn1 N1 N4 -41.37(8) . . . . ?
S1 Zn1 N1 N4 -176.12(6) . . . . ?
N3 Zn1 N2 C10 123.65(11) . . . . ?
N1 Zn1 N2 C10 -145.06(11) . . . . ?
S1 Zn1 N2 C10 -9.55(12) . . . . ?
N3 Zn1 N2 N5 -43.66(7) . . . . ?
N1 Zn1 N2 N5 47.64(7) . . . . ?
S1 Zn1 N2 N5 -176.85(5) . . . . ?
N1 Zn1 N3 C21 136.42(11) . . . . ?
N2 Zn1 N3 C21 -130.98(12) . . . . ?
S1 Zn1 N3 C21 1.87(13) . . . . ?
N1 Zn1 N3 N6 -43.95(8) . . . . ?
N2 Zn1 N3 N6 48.64(8) . . . . ?
S1 Zn1 N3 N6 -178.50(6) . . . . ?
C1 N1 N4 C3 -0.61(12) . . . . ?
Zn1 N1 N4 C3 171.49(7) . . . . ?
C1 N1 N4 B1 -179.14(9) . . . . ?
Zn1 N1 N4 B1 -7.05(12) . . . . ?
N6 B1 N4 C3 127.52(12) . . . . ?
N5 B1 N4 C3 -114.62(12) . . . . ?
N6 B1 N4 N1 -54.34(12) . . . . ?
N5 B1 N4 N1 63.52(12) . . . . ?
C10 N2 N5 C12 -0.18(11) . . . . ?
Zn1 N2 N5 C12 170.86(7) . . . . ?
C10 N2 N5 B1 -175.91(9) . . . . ?
Zn1 N2 N5 B1 -4.87(11) . . . . ?
N4 B1 N5 C12 129.55(11) . . . . ?
N6 B1 N5 C12 -111.36(12) . . . . ?
N4 B1 N5 N2 -55.76(12) . . . . ?
N6 B1 N5 N2 63.32(11) . . . . ?
C21 N3 N6 C19 0.45(12) . . . . ?
Zn1 N3 N6 C19 -179.28(7) . . . . ?
C21 N3 N6 B1 175.85(9) . . . . ?
Zn1 N3 N6 B1 -3.88(12) . . . . ?
N4 B1 N6 C19 -124.66(12) . . . . ?
N5 B1 N6 C19 116.69(12) . . . . ?
N4 B1 N6 N3 61.20(12) . . . . ?
N5 B1 N6 N3 -57.45(12) . . . . ?
N4 N1 C1 C2 0.34(13) . . . . ?
Zn1 N1 C1 C2 -169.09(9) . . . . ?
N4 N1 C1 C7 178.47(10) . . . . ?
Zn1 N1 C1 C7 9.04(18) . . . . ?
N1 C1 C2 C3 0.05(13) . . . . ?
C7 C1 C2 C3 -177.91(11) . . . . ?
N1 N4 C3 C2 0.64(12) . . . . ?
B1 N4 C3 C2 178.93(11) . . . . ?
N1 N4 C3 C4 -178.97(10) . . . . ?
B1 N4 C3 C4 -0.68(18) . . . . ?
C1 C2 C3 N4 -0.42(13) . . . . ?
C1 C2 C3 C4 179.17(11) . . . . ?
N4 C3 C4 C5 -78.64(14) . . . . ?
C2 C3 C4 C5 101.83(14) . . . . ?
N4 C3 C4 C6 158.66(12) . . . . ?
C2 C3 C4 C6 -20.87(17) . . . . ?
N1 C1 C7 C8 -110.04(13) . . . . ?
C2 C1 C7 C8 67.69(17) . . . . ?
N1 C1 C7 C9 127.85(12) . . . . ?
C2 C1 C7 C9 -54.42(17) . . . . ?
N5 N2 C10 C11 0.40(12) . . . . ?
Zn1 N2 C10 C11 -167.50(8) . . . . ?
N5 N2 C10 C13 -176.79(9) . . . . ?
Zn1 N2 C10 C13 15.31(17) . . . . ?
N2 C10 C11 C12 -0.47(13) . . . . ?
C13 C10 C11 C12 176.40(11) . . . . ?
N2 N5 C12 C11 -0.12(12) . . . . ?
B1 N5 C12 C11 174.97(10) . . . . ?
N2 N5 C12 C16 178.12(9) . . . . ?
B1 N5 C12 C16 -6.79(17) . . . . ?
C10 C11 C12 N5 0.35(12) . . . . ?
C10 C11 C12 C16 -177.76(11) . . . . ?
N2 C10 C13 C14 -159.93(11) . . . . ?
C11 C10 C13 C14 23.51(17) . . . . ?
N2 C10 C13 C15 77.06(13) . . . . ?
C11 C10 C13 C15 -99.50(14) . . . . ?
N5 C12 C16 C17 159.75(10) . . . . ?
C11 C12 C16 C17 -22.41(16) . . . . ?
N5 C12 C16 C18 -78.04(13) . . . . ?
C11 C12 C16 C18 99.80(13) . . . . ?
N3 N6 C19 C20 -0.92(12) . . . . ?
B1 N6 C19 C20 -175.48(11) . . . . ?
N3 N6 C19 C22 178.79(10) . . . . ?
B1 N6 C19 C22 4.22(18) . . . . ?
N6 C19 C20 C21 1.01(13) . . . . ?
C22 C19 C20 C21 -178.68(11) . . . . ?
N6 N3 C21 C20 0.20(12) . . . . ?
Zn1 N3 C21 C20 179.85(9) . . . . ?
N6 N3 C21 C25 -178.53(10) . . . . ?
Zn1 N3 C21 C25 1.11(17) . . . . ?
C19 C20 C21 N3 -0.75(13) . . . . ?
C19 C20 C21 C25 177.83(11) . . . . ?
N6 C19 C22 C23 99.28(13) . . . . ?
C20 C19 C22 C23 -81.07(15) . . . . ?
N6 C19 C22 C24 -138.58(11) . . . . ?
C20 C19 C22 C24 41.06(16) . . . . ?
N3 C21 C25 C27 -100.92(13) . . . . ?
C20 C21 C25 C27 80.63(16) . . . . ?
N3 C21 C25 C26 134.50(12) . . . . ?
C20 C21 C25 C26 -43.95(17) . . . . ?
